data_7202625
loop_
_publ_author_name
'Manna, Subal Chandra'
'Okamoto, Ken-ichi'
'Zangrando, Ennio'
'Chaudhuri, Nirmalendu Ray'

_publ_section_title
;
 Stabilization of the 2D inclined interpenetrated net of
 {[Co(bpe)(tp)(H2O)2]n by replacement of lattice water molecules with
 appropriate solvent
;
_journal_issue 3
_journal_name_full CrystEngComm
_journal_page_first 199
_journal_paper_doi 10.1039/b617277f
_journal_volume 9
_journal_year 2007
_chemical_formula_moiety 'C20 H20 Co N2 O6, 2.5(H2 O)'
_chemical_formula_sum 'C20 H25 Co N2 O8.5'
_chemical_formula_weight 488.35
_chemical_name_common
;terephthalato-bisaquo-1,2-bis(4-pirydyl)ethane-cobalt(ii)
hydrated
;
_chemical_name_systematic
;
terephthalato-bisaquo-1,2-bis(4-pirydyl)ethane-cobalt(II)
hydrated
;
_space_group_IT_number 14
_symmetry_cell_setting monoclinic
_symmetry_space_group_name_Hall '-P 2ybc'
_symmetry_space_group_name_H-M 'P 1 21/c 1'
_atom_sites_solution_hydrogens geom
_atom_sites_solution_primary direct
_atom_sites_solution_secondary difmap
_audit_creation_method SHELXL-97
_cell_angle_alpha 90.00
_cell_angle_beta 102.552(11)
_cell_angle_gamma 90.00
_cell_formula_units_Z 4
_cell_length_a 18.459(13)
_cell_length_b 10.458(7)
_cell_length_c 13.063(10)
_cell_measurement_reflns_used 4448
_cell_measurement_temperature 293(2)
_cell_measurement_theta_max 27.5
_cell_measurement_theta_min 3.0
_cell_volume 2461(3)
_computing_cell_refinement CrystalClear
_computing_data_collection CrystalClear
_computing_data_reduction CrystalStructure
_computing_molecular_graphics 'Ortep3/windows (Farrugia,1997)'
_computing_publication_material 'Wingx 1.64.04 (Farrugia, 1999)'
_computing_structure_refinement CRYSTALS
_computing_structure_solution SIR97
_diffrn_ambient_temperature 293(2)
_diffrn_detector_area_resol_mean 7.31
_diffrn_measured_fraction_theta_full 0.430
_diffrn_measured_fraction_theta_max 0.430
_diffrn_measurement_device_type 'Rigaku Mercury'
_diffrn_measurement_method \w
_diffrn_radiation_monochromator graphite
_diffrn_radiation_source 'fine-focus sealed tube'
_diffrn_radiation_type MoK\a
_diffrn_radiation_wavelength 0.71073
_diffrn_reflns_av_R_equivalents 0.0500
_diffrn_reflns_av_sigmaI/netI 0.0475
_diffrn_reflns_limit_h_max 16
_diffrn_reflns_limit_h_min -16
_diffrn_reflns_limit_k_max 13
_diffrn_reflns_limit_k_min -12
_diffrn_reflns_limit_l_max 23
_diffrn_reflns_limit_l_min -15
_diffrn_reflns_number 40714
_diffrn_reflns_theta_full 27.48
_diffrn_reflns_theta_max 27.48
_diffrn_reflns_theta_min 3.15
_exptl_absorpt_coefficient_mu 0.743
_exptl_absorpt_correction_T_max 0.862
_exptl_absorpt_correction_T_min 0.729
_exptl_absorpt_correction_type multi-scan
_exptl_absorpt_process_details 'Jacobson, R. (1998) Private communication'
_exptl_crystal_colour red
_exptl_crystal_density_diffrn 1.318
_exptl_crystal_density_method 'not measured'
_exptl_crystal_description chip
_exptl_crystal_F_000 1016
_exptl_crystal_size_max 0.40
_exptl_crystal_size_mid 0.30
_exptl_crystal_size_min 0.20
_refine_diff_density_max 0.640
_refine_diff_density_min -0.277
_refine_diff_density_rms 0.069
_refine_ls_extinction_method none
_refine_ls_goodness_of_fit_ref 1.016
_refine_ls_hydrogen_treatment mixed
_refine_ls_matrix_type full
_refine_ls_number_parameters 314
_refine_ls_number_reflns 5920
_refine_ls_number_restraints 6
_refine_ls_restrained_S_all 1.149
_refine_ls_R_factor_all 0.0558
_refine_ls_R_factor_gt 0.0468
_refine_ls_shift/su_max 0.000
_refine_ls_shift/su_mean 0.000
_refine_ls_structure_factor_coef Fsqd
_refine_ls_weighting_details 'calc w=1/[\s^2^(Fo^2^)+(0.0813P)^2^+1.7155P] where P=(Fo^2^+2Fc^2^)/3'
_refine_ls_weighting_scheme calc
_refine_ls_wR_factor_gt 0.1414
_refine_ls_wR_factor_ref 0.1632
_reflns_number_gt 2425
_reflns_number_total 5920
_reflns_threshold_expression >2sigma(I)
_cod_data_source_file b617277f.txt
_cod_data_source_block 626548-new
_cod_original_sg_symbol_H-M 'P 21/c'
_cod_original_formula_sum 'C20 H25 Co N2 O8.50'
_cod_database_code 7202625

loop_
_symmetry_equiv_pos_as_xyz
'x, y, z'
'-x, y+1/2, -z+1/2'
'-x, -y, -z'
'x, -y-1/2, z-1/2'

loop_
_atom_site_label
_atom_site_type_symbol
_atom_site_fract_x
_atom_site_fract_y
_atom_site_fract_z
_atom_site_U_iso_or_equiv
_atom_site_adp_type
_atom_site_occupancy
_atom_site_symmetry_multiplicity
_atom_site_calc_flag
_atom_site_refinement_flags
_atom_site_disorder_assembly
_atom_site_disorder_group
Co1 Co 0.5000 -0.5000 0.5000 0.0329(3) Uani 1 2 d S . .
Co2 Co 0.0000 0.0000 0.0000 0.0316(3) Uani 1 2 d S . .
O1W O 0.4978(2) -0.6272(4) 0.3739(3) 0.0502(11) Uani 1 1 d D . .
H1 H 0.485(3) -0.705(2) 0.366(5) 0.075 Uiso 1 1 d D . .
H2 H 0.467(3) -0.590(5) 0.324(4) 0.075 Uiso 1 1 d D . .
O2W O 0.0237(3) 0.1464(4) 0.1138(3) 0.0583(13) Uani 1 1 d D . .
H22 H 0.053(3) 0.126(6) 0.170(3) 0.087 Uiso 1 1 d D . .
H21 H 0.004(4) 0.217(4) 0.128(5) 0.087 Uiso 1 1 d D . .
O2 O 0.4235(2) -0.3793(4) 0.4077(3) 0.0428(10) Uani 1 1 d . . .
O3 O 0.4121(2) -0.4585(4) 0.2475(3) 0.0562(12) Uani 1 1 d . . .
O4 O 0.08368(19) -0.1156(4) 0.0863(3) 0.0428(10) Uani 1 1 d . . .
O5 O 0.1020(3) -0.0243(5) 0.2443(4) 0.0642(14) Uani 1 1 d . . .
N1 N 0.5892(2) -0.4024(5) 0.4518(4) 0.0412(12) Uani 1 1 d . . .
N2 N 0.9192(2) -0.0745(5) 0.0785(4) 0.0436(13) Uani 1 1 d . . .
C1 C 0.3920(3) -0.3874(6) 0.3118(5) 0.0374(14) Uani 1 1 d . . .
C2 C 0.3242(3) -0.3067(6) 0.2769(5) 0.0378(14) Uani 1 1 d . . .
C3 C 0.2857(3) -0.3103(6) 0.1731(5) 0.0496(17) Uani 1 1 d . . .
H3 H 0.3040 -0.3583 0.1244 0.060 Uiso 1 1 calc R . .
C4 C 0.2196(3) -0.2424(6) 0.1414(5) 0.0483(16) Uani 1 1 d . . .
H4 H 0.1944 -0.2446 0.0716 0.058 Uiso 1 1 calc R . .
C5 C 0.1913(3) -0.1715(6) 0.2134(4) 0.0386(14) Uani 1 1 d . . .
C6 C 0.2295(3) -0.1672(6) 0.3168(5) 0.0473(16) Uani 1 1 d . . .
H6 H 0.2111 -0.1195 0.3656 0.057 Uiso 1 1 calc R . .
C7 C 0.2951(3) -0.2340(6) 0.3472(5) 0.0464(16) Uani 1 1 d . . .
H7 H 0.3205 -0.2302 0.4169 0.056 Uiso 1 1 calc R . .
C8 C 0.1195(3) -0.0992(6) 0.1776(5) 0.0411(15) Uani 1 1 d . . .
C9 C 0.5886(3) -0.2778(6) 0.4334(5) 0.0487(16) Uani 1 1 d . . .
H9 H 0.5485 -0.2307 0.4453 0.058 Uiso 1 1 calc R . .
C10 C 0.6434(3) -0.2134(7) 0.3980(5) 0.0585(19) Uani 1 1 d . . .
H10 H 0.6400 -0.1256 0.3867 0.070 Uiso 1 1 calc R . .
C11 C 0.7038(3) -0.2817(7) 0.3793(5) 0.0528(18) Uani 1 1 d . . .
C12 C 0.7055(3) -0.4101(7) 0.4001(5) 0.061(2) Uani 1 1 d . . .
H12 H 0.7455 -0.4592 0.3904 0.073 Uiso 1 1 calc R . .
C13 C 0.6479(3) -0.4666(7) 0.4355(5) 0.0554(19) Uani 1 1 d . . .
H13 H 0.6502 -0.5541 0.4486 0.066 Uiso 1 1 calc R . .
C14 C 0.7637(3) -0.2189(8) 0.3333(5) 0.066(2) Uani 1 1 d . . .
H14A H 0.7689 -0.1301 0.3550 0.079 Uiso 1 1 calc R . .
H14B H 0.8108 -0.2613 0.3600 0.079 Uiso 1 1 calc R . .
C15 C 0.7454(4) -0.2257(9) 0.2150(6) 0.077(3) Uani 1 1 d . . .
H15A H 0.7360 -0.3141 0.1937 0.093 Uiso 1 1 calc R . .
H15B H 0.7002 -0.1778 0.1885 0.093 Uiso 1 1 calc R . .
C16 C 0.8719(4) 0.0017(7) 0.1124(6) 0.0611(19) Uani 1 1 d . . .
H16 H 0.8768 0.0896 0.1054 0.073 Uiso 1 1 calc R . .
C17 C 0.8153(4) -0.0435(8) 0.1577(7) 0.073(2) Uani 1 1 d . . .
H17 H 0.7842 0.0134 0.1821 0.088 Uiso 1 1 calc R . .
C18 C 0.8057(3) -0.1742(8) 0.1665(5) 0.059(2) Uani 1 1 d . . .
C19 C 0.8542(4) -0.2523(7) 0.1317(5) 0.0599(19) Uani 1 1 d . . .
H19 H 0.8501 -0.3406 0.1367 0.072 Uiso 1 1 calc R . .
C20 C 0.9101(3) -0.1997(7) 0.0886(5) 0.0525(18) Uani 1 1 d . . .
H20 H 0.9427 -0.2549 0.0657 0.063 Uiso 1 1 calc R . .
O5W O 0.5103(4) -0.3888(5) 0.1289(5) 0.066(2) Uani 0.68 1 d P . .
O6W O 0.5661(6) -0.4769(10) 0.1400(8) 0.033(3) Uani 0.32 1 d P . .
O3W O -0.0159(5) 0.3938(7) 0.1239(6) 0.167(4) Uani 1 1 d . . .
O4W O -0.0832(7) 0.4241(14) -0.0701(11) 0.129(5) Uani 0.50 1 d P . .

loop_
_atom_site_aniso_label
_atom_site_aniso_U_11
_atom_site_aniso_U_22
_atom_site_aniso_U_33
_atom_site_aniso_U_23
_atom_site_aniso_U_13
_atom_site_aniso_U_12
Co1 0.0253(5) 0.0354(7) 0.0380(7) 0.0100(6) 0.0069(5) 0.0069(5)
Co2 0.0234(5) 0.0360(7) 0.0351(6) 0.0068(6) 0.0055(5) 0.0058(5)
O1W 0.057(3) 0.040(3) 0.050(3) 0.007(2) 0.005(2) 0.011(2)
O2W 0.067(3) 0.048(3) 0.050(3) -0.004(2) -0.009(2) 0.017(2)
O2 0.036(2) 0.045(3) 0.045(2) 0.007(2) 0.0019(19) 0.012(2)
O3 0.059(3) 0.061(3) 0.046(3) 0.001(2) 0.005(2) 0.028(2)
O4 0.0323(19) 0.052(3) 0.039(2) 0.007(2) -0.0038(18) 0.0161(19)
O5 0.065(3) 0.065(3) 0.054(3) -0.005(3) -0.005(2) 0.031(2)
N1 0.031(2) 0.046(3) 0.049(3) 0.014(3) 0.014(2) 0.007(2)
N2 0.037(3) 0.044(3) 0.053(3) 0.014(3) 0.018(2) 0.007(2)
C1 0.034(3) 0.036(4) 0.042(4) 0.007(3) 0.009(3) 0.005(3)
C2 0.033(3) 0.036(3) 0.043(3) 0.010(3) 0.005(3) 0.008(3)
C3 0.056(4) 0.051(4) 0.039(4) 0.009(3) 0.003(3) 0.020(3)
C4 0.049(3) 0.055(4) 0.035(4) 0.006(3) -0.005(3) 0.017(3)
C5 0.031(3) 0.039(3) 0.042(3) 0.010(3) 0.001(3) 0.008(3)
C6 0.046(3) 0.047(4) 0.045(4) -0.005(3) 0.002(3) 0.018(3)
C7 0.048(3) 0.047(4) 0.037(4) 0.005(3) -0.008(3) 0.011(3)
C8 0.041(3) 0.040(4) 0.041(4) 0.012(3) 0.006(3) 0.011(3)
C9 0.045(3) 0.043(4) 0.063(4) 0.016(3) 0.022(3) 0.010(3)
C10 0.055(4) 0.051(4) 0.073(5) 0.020(4) 0.023(4) -0.004(3)
C11 0.040(4) 0.072(5) 0.047(4) 0.013(4) 0.012(3) -0.012(3)
C12 0.046(4) 0.066(5) 0.081(5) 0.010(4) 0.035(4) 0.012(3)
C13 0.046(4) 0.053(4) 0.072(5) 0.015(4) 0.025(3) 0.010(3)
C14 0.049(4) 0.089(6) 0.064(5) 0.008(4) 0.019(4) -0.023(4)
C15 0.055(4) 0.115(7) 0.066(5) 0.018(5) 0.022(4) -0.018(5)
C16 0.056(4) 0.055(4) 0.084(5) 0.017(4) 0.041(4) 0.014(4)
C17 0.057(4) 0.081(6) 0.095(6) 0.019(5) 0.046(4) 0.019(4)
C18 0.042(4) 0.086(6) 0.051(4) 0.016(4) 0.016(3) -0.009(4)
C19 0.059(4) 0.061(5) 0.062(5) 0.025(4) 0.018(4) -0.005(4)
C20 0.044(4) 0.051(4) 0.066(5) 0.017(4) 0.019(3) 0.003(3)
O5W 0.111(6) 0.025(3) 0.079(5) 0.005(3) 0.061(5) 0.002(4)
O6W 0.042(6) 0.027(7) 0.028(6) 0.001(5) 0.003(5) -0.007(5)
O3W 0.268(10) 0.101(6) 0.163(7) 0.024(5) 0.116(7) 0.070(6)
O4W 0.109(10) 0.143(13) 0.123(11) -0.021(10) 0.001(8) -0.066(9)

loop_
_atom_type_symbol
_atom_type_description
_atom_type_scat_dispersion_real
_atom_type_scat_dispersion_imag
_atom_type_scat_source
C C 0.0033 0.0016 'International Tables Vol C Tables 4.2.6.8 and 6.1.1.4'
H H 0.0000 0.0000 'International Tables Vol C Tables 4.2.6.8 and 6.1.1.4'
Co Co 0.3494 0.9721 'International Tables Vol C Tables 4.2.6.8 and 6.1.1.4'
N N 0.0061 0.0033 'International Tables Vol C Tables 4.2.6.8 and 6.1.1.4'
O O 0.0106 0.0060 'International Tables Vol C Tables 4.2.6.8 and 6.1.1.4'

loop_
_geom_angle_atom_site_label_1
_geom_angle_atom_site_label_2
_geom_angle_atom_site_label_3
_geom_angle
_geom_angle_site_symmetry_1
_geom_angle_site_symmetry_3
_geom_angle_publ_flag
O2 Co1 O2 180.00(17) 3_646 . ?
O2 Co1 O1W 88.02(17) 3_646 . ?
O2 Co1 O1W 91.98(17) . . ?
O2 Co1 O1W 91.98(17) 3_646 3_646 ?
O2 Co1 O1W 88.02(17) . 3_646 ?
O1W Co1 O1W 180.0(2) . 3_646 ?
O2 Co1 N1 90.52(17) 3_646 3_646 ?
O2 Co1 N1 89.48(17) . 3_646 ?
O1W Co1 N1 92.48(18) . 3_646 ?
O1W Co1 N1 87.52(18) 3_646 3_646 ?
O2 Co1 N1 89.48(17) 3_646 . ?
O2 Co1 N1 90.52(17) . . ?
O1W Co1 N1 87.52(18) . . ?
O1W Co1 N1 92.48(18) 3_646 . ?
N1 Co1 N1 180.0 3_646 . ?
O4 Co2 O4 180.0(3) . 3 ?
O4 Co2 O2W 88.63(17) . 3 ?
O4 Co2 O2W 91.37(17) 3 3 ?
O4 Co2 O2W 91.37(17) . . ?
O4 Co2 O2W 88.63(17) 3 . ?
O2W Co2 O2W 180.0(2) 3 . ?
O4 Co2 N2 92.39(17) . 1_455 ?
O4 Co2 N2 87.61(17) 3 1_455 ?
O2W Co2 N2 90.8(2) 3 1_455 ?
O2W Co2 N2 89.2(2) . 1_455 ?
O4 Co2 N2 87.61(17) . 3_655 ?
O4 Co2 N2 92.39(17) 3 3_655 ?
O2W Co2 N2 89.2(2) 3 3_655 ?
O2W Co2 N2 90.8(2) . 3_655 ?
N2 Co2 N2 180.00(15) 1_455 3_655 ?
C1 O2 Co1 130.1(4) . . ?
C8 O4 Co2 128.0(4) . . ?
C9 N1 C13 116.2(5) . . ?
C9 N1 Co1 123.0(4) . . ?
C13 N1 Co1 120.7(4) . . ?
C16 N2 C20 116.8(5) . . ?
C16 N2 Co2 121.4(4) . 1_655 ?
C20 N2 Co2 121.6(4) . 1_655 ?
O3 C1 O2 124.9(5) . . ?
O3 C1 C2 119.1(6) . . ?
O2 C1 C2 116.0(5) . . ?
C7 C2 C3 118.2(5) . . ?
C7 C2 C1 121.8(5) . . ?
C3 C2 C1 119.9(5) . . ?
C2 C3 C4 120.3(6) . . ?
C5 C4 C3 120.4(6) . . ?
C6 C5 C4 119.5(5) . . ?
C6 C5 C8 120.9(5) . . ?
C4 C5 C8 119.5(5) . . ?
C7 C6 C5 119.6(6) . . ?
C6 C7 C2 122.0(6) . . ?
O4 C8 O5 125.6(6) . . ?
O4 C8 C5 118.5(6) . . ?
O5 C8 C5 115.8(6) . . ?
N1 C9 C10 124.4(6) . . ?
C9 C10 C11 118.9(6) . . ?
C12 C11 C10 117.0(5) . . ?
C12 C11 C14 121.0(6) . . ?
C10 C11 C14 121.9(6) . . ?
C11 C12 C13 120.0(6) . . ?
N1 C13 C12 123.4(6) . . ?
C15 C14 C11 111.4(6) . . ?
C18 C15 C14 113.2(6) . . ?
N2 C16 C17 123.2(7) . . ?
C18 C17 C16 119.5(7) . . ?
C19 C18 C17 117.3(6) . . ?
C19 C18 C15 122.0(7) . . ?
C17 C18 C15 120.7(7) . . ?
C18 C19 C20 119.8(7) . . ?
N2 C20 C19 123.4(6) . . ?

loop_
_geom_bond_atom_site_label_1
_geom_bond_atom_site_label_2
_geom_bond_distance
_geom_bond_site_symmetry_2
_geom_bond_publ_flag
Co1 O2 2.074(4) 3_646 ?
Co1 O2 2.074(4) . ?
Co1 O1W 2.110(4) . ?
Co1 O1W 2.110(4) 3_646 ?
Co1 N1 2.144(4) 3_646 ?
Co1 N1 2.144(4) . ?
Co2 O4 2.088(4) . ?
Co2 O4 2.088(4) 3 ?
Co2 O2W 2.113(4) 3 ?
Co2 O2W 2.113(4) . ?
Co2 N2 2.133(5) 1_455 ?
Co2 N2 2.133(5) 3_655 ?
O2 C1 1.263(7) . ?
O3 C1 1.237(7) . ?
O4 C8 1.243(7) . ?
O5 C8 1.265(7) . ?
N1 C9 1.325(7) . ?
N1 C13 1.331(7) . ?
N2 C16 1.327(7) . ?
N2 C20 1.331(8) . ?
N2 Co2 2.133(5) 1_655 ?
C1 C2 1.497(7) . ?
C2 C7 1.387(8) . ?
C2 C3 1.389(8) . ?
C3 C4 1.394(8) . ?
C4 C5 1.386(8) . ?
C5 C6 1.382(8) . ?
C5 C8 1.508(8) . ?
C6 C7 1.380(8) . ?
C9 C10 1.376(8) . ?
C10 C11 1.390(9) . ?
C11 C12 1.369(9) . ?
C11 C14 1.518(8) . ?
C12 C13 1.382(8) . ?
C14 C15 1.510(10) . ?
C15 C18 1.496(8) . ?
C16 C17 1.391(9) . ?
C17 C18 1.386(10) . ?
C18 C19 1.362(9) . ?
C19 C20 1.391(8) . ?
O5W O6W 1.366(12) . ?

loop_
_geom_torsion_atom_site_label_1
_geom_torsion_atom_site_label_2
_geom_torsion_atom_site_label_3
_geom_torsion_atom_site_label_4
_geom_torsion
_geom_torsion_site_symmetry_1
_geom_torsion_site_symmetry_2
_geom_torsion_site_symmetry_3
_geom_torsion_site_symmetry_4
_geom_torsion_publ_flag
O2 Co1 O2 C1 64(100) 3_646 . . . ?
O1W Co1 O2 C1 -1.2(5) . . . . ?
O1W Co1 O2 C1 178.8(5) 3_646 . . . ?
N1 Co1 O2 C1 -93.7(5) 3_646 . . . ?
N1 Co1 O2 C1 86.3(5) . . . . ?
O4 Co2 O4 C8 100(100) 3 . . . ?
O2W Co2 O4 C8 -169.4(5) 3 . . . ?
O2W Co2 O4 C8 10.6(5) . . . . ?
N2 Co2 O4 C8 -78.7(5) 1_455 . . . ?
N2 Co2 O4 C8 101.3(5) 3_655 . . . ?
O2 Co1 N1 C9 -145.0(5) 3_646 . . . ?
O2 Co1 N1 C9 35.0(5) . . . . ?
O1W Co1 N1 C9 127.0(5) . . . . ?
O1W Co1 N1 C9 -53.0(5) 3_646 . . . ?
N1 Co1 N1 C9 -11(34) 3_646 . . . ?
O2 Co1 N1 C13 37.2(5) 3_646 . . . ?
O2 Co1 N1 C13 -142.8(5) . . . . ?
O1W Co1 N1 C13 -50.8(5) . . . . ?
O1W Co1 N1 C13 129.2(5) 3_646 . . . ?
N1 Co1 N1 C13 171(36) 3_646 . . . ?
Co1 O2 C1 O3 -15.0(9) . . . . ?
Co1 O2 C1 C2 162.8(4) . . . . ?
O3 C1 C2 C7 174.0(6) . . . . ?
O2 C1 C2 C7 -3.9(8) . . . . ?
O3 C1 C2 C3 -1.4(9) . . . . ?
O2 C1 C2 C3 -179.4(6) . . . . ?
C7 C2 C3 C4 0.0(9) . . . . ?
C1 C2 C3 C4 175.6(6) . . . . ?
C2 C3 C4 C5 -0.7(10) . . . . ?
C3 C4 C5 C6 0.9(9) . . . . ?
C3 C4 C5 C8 -179.7(6) . . . . ?
C4 C5 C6 C7 -0.4(9) . . . . ?
C8 C5 C6 C7 -179.8(6) . . . . ?
C5 C6 C7 C2 -0.3(10) . . . . ?
C3 C2 C7 C6 0.5(9) . . . . ?
C1 C2 C7 C6 -175.0(6) . . . . ?
Co2 O4 C8 O5 16.0(9) . . . . ?
Co2 O4 C8 C5 -162.4(4) . . . . ?
C6 C5 C8 O4 -173.4(6) . . . . ?
C4 C5 C8 O4 7.2(9) . . . . ?
C6 C5 C8 O5 8.0(9) . . . . ?
C4 C5 C8 O5 -171.4(6) . . . . ?
C13 N1 C9 C10 0.9(10) . . . . ?
Co1 N1 C9 C10 -177.0(5) . . . . ?
N1 C9 C10 C11 0.2(11) . . . . ?
C9 C10 C11 C12 -1.4(10) . . . . ?
C9 C10 C11 C14 175.8(6) . . . . ?
C10 C11 C12 C13 1.5(11) . . . . ?
C14 C11 C12 C13 -175.7(6) . . . . ?
C9 N1 C13 C12 -0.8(10) . . . . ?
Co1 N1 C13 C12 177.1(5) . . . . ?
C11 C12 C13 N1 -0.4(11) . . . . ?
C12 C11 C14 C15 87.1(9) . . . . ?
C10 C11 C14 C15 -90.1(9) . . . . ?
C11 C14 C15 C18 -175.5(7) . . . . ?
C20 N2 C16 C17 0.7(11) . . . . ?
Co2 N2 C16 C17 175.7(6) 1_655 . . . ?
N2 C16 C17 C18 -1.7(13) . . . . ?
C16 C17 C18 C19 1.6(12) . . . . ?
C16 C17 C18 C15 179.9(7) . . . . ?
C14 C15 C18 C19 100.6(9) . . . . ?
C14 C15 C18 C17 -77.7(10) . . . . ?
C17 C18 C19 C20 -0.7(11) . . . . ?
C15 C18 C19 C20 -179.0(7) . . . . ?
C16 N2 C20 C19 0.3(10) . . . . ?
Co2 N2 C20 C19 -174.7(5) 1_655 . . . ?
C18 C19 C20 N2 -0.3(11) . . . . ?
